data_7003750
loop_
_publ_author_name
'K\"uhnert, Janett'
'C\'isa\<rov\'a, Ivana'
'Lama\<c, Martin'
'\<St\<epni\<cka, Petr'

_publ_section_title
;
 Group-12 metal complexes with isomeric
 1-(diphenylphosphino)-1&#x2032;-[N-(pyridylmethyl)carbamoyl]ferrocenes:
 coordination polymers vs. finite multinuclear coordination assemblies
;
_journal_issue 18
_journal_name_full 'Dalton Transactions'
_journal_page_first 2454
_journal_page_last 2464
_journal_paper_doi 10.1039/b719334c
_journal_year 2008
_chemical_absolute_configuration ad
_chemical_formula_moiety 'C29 H25 Fe N2 O2 P, H2 O'
_chemical_formula_sum 'C29 H27 Fe N2 O3 P'
_chemical_formula_weight 538.35
_chemical_name_systematic
;
?
;
_space_group_IT_number 4
_symmetry_cell_setting monoclinic
_symmetry_space_group_name_Hall 'P 2yb'
_symmetry_space_group_name_H-M 'P 1 21 1'
_atom_sites_solution_hydrogens mixed
_atom_sites_solution_primary direct
_atom_sites_solution_secondary difmap
_audit_creation_method SHELXL-97
_cell_angle_alpha 90.00
_cell_angle_beta 106.283(1)
_cell_angle_gamma 90.00
_cell_formula_units_Z 2
_cell_length_a 10.3300(2)
_cell_length_b 8.2082(2)
_cell_length_c 15.2675(2)
_cell_measurement_reflns_used 15979
_cell_measurement_temperature 150(2)
_cell_measurement_theta_max 27.48
_cell_measurement_theta_min 1.00
_cell_volume 1242.62(4)
_computing_cell_refinement 'HKL Scalepack (Otwinowski & Minor, 1997)'
_computing_data_collection 'Collect (Nonius BV, 1997-2000)'
_computing_data_reduction 'HKL Denzo and Scalepack (Otwinowski & Minor, 1997)'
_computing_molecular_graphics 'PLATON (Spek, 2001)'
_computing_structure_refinement 'SHELXL-97 (Sheldrick, 1997)'
_computing_structure_solution 'SIR97 (Altomare et al., 1994)'
_diffrn_ambient_temperature 150(2)
_diffrn_detector_area_resol_mean 9.091
_diffrn_measured_fraction_theta_full 1.000
_diffrn_measured_fraction_theta_max 1.000
_diffrn_measurement_device_type KappaCCD
_diffrn_measurement_method '\w and \p scans to fill the Ewald sphere'
_diffrn_radiation_monochromator 'horizontally mounted graphite crystal'
_diffrn_radiation_source 'fine-focus sealed tube'
_diffrn_radiation_type MoK\a
_diffrn_radiation_wavelength 0.71073
_diffrn_reflns_av_R_equivalents 0.05s11
_diffrn_reflns_av_sigmaI/netI 0.0346
_diffrn_reflns_limit_h_max 13
_diffrn_reflns_limit_h_min -13
_diffrn_reflns_limit_k_max 10
_diffrn_reflns_limit_k_min -10
_diffrn_reflns_limit_l_max 17
_diffrn_reflns_limit_l_min -19
_diffrn_reflns_number 25645
_diffrn_reflns_theta_full 27.49
_diffrn_reflns_theta_max 27.49
_diffrn_reflns_theta_min 1.39
_diffrn_standards_number 0
_exptl_absorpt_coefficient_mu 0.706
_exptl_absorpt_correction_T_max 0.915
_exptl_absorpt_correction_T_min 0.714
_exptl_absorpt_correction_type numerical
_exptl_absorpt_process_details
;
numerical absorption correction from
crystal shape
;
_exptl_crystal_colour orange
_exptl_crystal_density_diffrn 1.439
_exptl_crystal_density_method 'not measured'
_exptl_crystal_description prism
_exptl_crystal_F_000 560
_exptl_crystal_size_max 0.57
_exptl_crystal_size_mid 0.20
_exptl_crystal_size_min 0.15
_refine_diff_density_max 0.299
_refine_diff_density_min -0.607
_refine_diff_density_rms 0.054
_refine_ls_abs_structure_details 'Flack H D (1983), Acta Cryst. A39, 876-881'
_refine_ls_abs_structure_Flack -0.026(10)
_refine_ls_extinction_method none
_refine_ls_goodness_of_fit_ref 1.062
_refine_ls_hydrogen_treatment constr
_refine_ls_matrix_type full
_refine_ls_number_parameters 328
_refine_ls_number_reflns 5705
_refine_ls_number_restraints 1
_refine_ls_restrained_S_all 1.062
_refine_ls_R_factor_all 0.0361
_refine_ls_R_factor_gt 0.0314
_refine_ls_shift/su_max 0.001
_refine_ls_shift/su_mean 0.000
_refine_ls_structure_factor_coef Fsqd
_refine_ls_weighting_details 'calc w=1/[\s^2^(Fo^2^)+(0.0386P)^2^+0.3180P] where P=(Fo^2^+2Fc^2^)/3'
_refine_ls_weighting_scheme calc
_refine_ls_wR_factor_gt 0.0728
_refine_ls_wR_factor_ref 0.0759
_reflns_number_gt 5308
_reflns_number_total 5705
_reflns_threshold_expression >2sigma(I)
_cod_data_source_file b719334c.txt
_cod_data_source_block jk106
_cod_original_sg_symbol_H-M P21
_cod_database_code 7003750

loop_
_symmetry_equiv_pos_as_xyz
'x, y, z'
'-x, y+1/2, -z'

loop_
_atom_site_label
_atom_site_type_symbol
_atom_site_fract_x
_atom_site_fract_y
_atom_site_fract_z
_atom_site_U_iso_or_equiv
_atom_site_adp_type
_atom_site_occupancy
_atom_site_symmetry_multiplicity
_atom_site_calc_flag
_atom_site_refinement_flags
_atom_site_disorder_assembly
_atom_site_disorder_group
Fe Fe 0.69609(3) 0.34668(3) 0.187131(17) 0.01955(8) Uani 1 1 d . . .
P P 0.86060(5) 0.70728(6) 0.20380(4) 0.02049(11) Uani 1 1 d . . .
O1P O 0.73552(15) 0.80653(17) 0.17022(10) 0.0267(3) Uani 1 1 d . . .
N1 N 0.49746(18) -0.0568(2) 0.18697(13) 0.0258(4) Uani 1 1 d . . .
H1N H 0.5702 -0.0848 0.1708 0.032(7) Uiso 1 1 d R . .
N2 N 0.6385(2) -0.1297(3) 0.53189(14) 0.0406(5) Uani 1 1 d . . .
O O 0.37440(15) 0.1524(2) 0.21516(12) 0.0323(4) Uani 1 1 d . . .
C1 C 0.8310(2) 0.5177(3) 0.25231(14) 0.0217(4) Uani 1 1 d . . .
C2 C 0.89848(19) 0.3652(3) 0.25134(13) 0.0228(4) Uani 1 1 d . . .
H2 H 0.9691 0.3471 0.2259 0.027 Uiso 1 1 calc R . .
C3 C 0.8393(2) 0.2470(3) 0.29570(15) 0.0256(5) Uani 1 1 d . . .
H3 H 0.8635 0.1377 0.3038 0.031 Uiso 1 1 calc R . .
C4 C 0.7358(2) 0.3255(3) 0.32593(13) 0.0257(5) Uani 1 1 d . . .
H4 H 0.6813 0.2760 0.3574 0.031 Uiso 1 1 calc R . .
C5 C 0.7307(2) 0.4911(3) 0.29987(14) 0.0239(4) Uani 1 1 d . . .
H5 H 0.6725 0.5694 0.3115 0.029 Uiso 1 1 calc R . .
C6 C 0.5294(2) 0.2088(3) 0.12992(14) 0.0240(4) Uani 1 1 d . . .
C7 C 0.4983(2) 0.3791(3) 0.11547(14) 0.0268(5) Uani 1 1 d . . .
H7 H 0.4336 0.4360 0.1350 0.032 Uiso 1 1 calc R . .
C8 C 0.5838(2) 0.4447(3) 0.06610(15) 0.0310(5) Uani 1 1 d . . .
H8 H 0.5851 0.5526 0.0478 0.037 Uiso 1 1 calc R . .
C9 C 0.6672(2) 0.3176(3) 0.04928(14) 0.0294(5) Uani 1 1 d . . .
H9 H 0.7319 0.3278 0.0179 0.035 Uiso 1 1 calc R . .
C10 C 0.6345(2) 0.1724(3) 0.08869(14) 0.0251(5) Uani 1 1 d . . .
H10 H 0.6744 0.0710 0.0879 0.030 Uiso 1 1 calc R . .
C11 C 0.4624(2) 0.1000(3) 0.18116(15) 0.0244(4) Uani 1 1 d . . .
C12 C 0.9857(2) 0.8118(2) 0.29327(14) 0.0234(5) Uani 1 1 d . . .
C13 C 1.0754(2) 0.9236(3) 0.27297(16) 0.0264(5) Uani 1 1 d . . .
H13 H 1.0789 0.9352 0.2131 0.032 Uiso 1 1 calc R . .
C14 C 1.1591(2) 1.0170(3) 0.34139(17) 0.0327(5) Uani 1 1 d . . .
H14 H 1.2185 1.0910 0.3273 0.039 Uiso 1 1 calc R . .
C15 C 1.1545(2) 1.0002(3) 0.43071(17) 0.0348(5) Uani 1 1 d . . .
H15 H 1.2103 1.0633 0.4766 0.042 Uiso 1 1 calc R . .
C16 C 1.0670(2) 0.8899(3) 0.45160(17) 0.0363(6) Uani 1 1 d . . .
H16 H 1.0641 0.8787 0.5117 0.044 Uiso 1 1 calc R . .
C17 C 0.9830(2) 0.7952(3) 0.38352(16) 0.0310(5) Uani 1 1 d . . .
H17 H 0.9249 0.7204 0.3983 0.037 Uiso 1 1 calc R . .
C18 C 0.9364(2) 0.6627(2) 0.11381(14) 0.0221(4) Uani 1 1 d . . .
C19 C 0.8588(2) 0.6833(3) 0.02432(15) 0.0267(5) Uani 1 1 d . . .
H19 H 0.7703 0.7194 0.0124 0.032 Uiso 1 1 calc R . .
C20 C 0.9125(2) 0.6505(3) -0.04748(17) 0.0321(5) Uani 1 1 d . . .
H20 H 0.8600 0.6635 -0.1074 0.039 Uiso 1 1 calc R . .
C21 C 1.0451(2) 0.5981(3) -0.02931(17) 0.0346(5) Uani 1 1 d . . .
H21 H 1.0819 0.5768 -0.0772 0.042 Uiso 1 1 calc R . .
C22 C 1.1220(3) 0.5776(3) 0.05928(18) 0.0333(5) Uani 1 1 d . . .
H22 H 1.2106 0.5418 0.0707 0.040 Uiso 1 1 calc R . .
C23 C 1.0699(2) 0.6092(3) 0.13196(16) 0.0276(5) Uani 1 1 d . . .
H23 H 1.1228 0.5952 0.1917 0.033 Uiso 1 1 calc R . .
C24 C 0.4450(2) -0.1675(3) 0.24203(15) 0.0296(4) Uani 1 1 d . . .
H24A H 0.4548 -0.2782 0.2225 0.035 Uiso 1 1 calc R . .
H24B H 0.3494 -0.1466 0.2314 0.035 Uiso 1 1 calc R . .
C25 C 0.5138(2) -0.1542(3) 0.34332(14) 0.0265(4) Uani 1 1 d . . .
C26 C 0.6382(2) -0.0796(3) 0.37739(17) 0.0310(5) Uani 1 1 d . . .
H26 H 0.6830 -0.0370 0.3375 0.037 Uiso 1 1 calc R . .
C27 C 0.6959(3) -0.0684(3) 0.47045(17) 0.0354(5) Uani 1 1 d . . .
H27 H 0.7785 -0.0157 0.4915 0.043 Uiso 1 1 calc R . .
C28 C 0.5210(3) -0.2060(4) 0.4989(2) 0.0460(7) Uani 1 1 d . . .
H28 H 0.4805 -0.2516 0.5404 0.055 Uiso 1 1 calc R . .
C29 C 0.4554(3) -0.2217(3) 0.40691(18) 0.0376(6) Uani 1 1 d . . .
H29 H 0.3735 -0.2765 0.3878 0.045 Uiso 1 1 calc R . .
O1W O 0.3281(3) 0.4561(2) 0.28029(14) 0.0576(6) Uani 1 1 d . . .
H1W H 0.3375 0.3548 0.2595 0.098(13) Uiso 1 1 d R . .
H2W H 0.3354 0.4302 0.3428 0.110(16) Uiso 1 1 d R . .

loop_
_atom_site_aniso_label
_atom_site_aniso_U_11
_atom_site_aniso_U_22
_atom_site_aniso_U_33
_atom_site_aniso_U_23
_atom_site_aniso_U_13
_atom_site_aniso_U_12
Fe 0.01706(13) 0.02069(14) 0.01940(13) 0.00098(12) 0.00266(10) 0.00089(12)
P 0.0193(2) 0.0203(3) 0.0216(2) 0.0004(2) 0.00542(19) 0.0015(2)
O1P 0.0224(7) 0.0273(9) 0.0304(8) 0.0031(6) 0.0075(6) 0.0065(6)
N1 0.0228(9) 0.0260(10) 0.0312(10) -0.0006(8) 0.0117(8) -0.0001(7)
N2 0.0481(12) 0.0410(13) 0.0344(10) 0.0010(10) 0.0144(9) 0.0052(11)
O 0.0246(8) 0.0319(9) 0.0442(10) -0.0039(7) 0.0163(7) 0.0006(7)
C1 0.0202(10) 0.0231(10) 0.0197(10) -0.0002(8) 0.0020(8) -0.0015(8)
C2 0.0160(8) 0.0243(11) 0.0251(9) 0.0016(9) 0.0006(7) 0.0017(8)
C3 0.0225(10) 0.0229(11) 0.0254(11) 0.0042(9) -0.0031(9) 0.0025(9)
C4 0.0266(10) 0.0313(13) 0.0181(9) 0.0027(9) 0.0044(8) -0.0034(10)
C5 0.0233(10) 0.0261(11) 0.0222(10) -0.0031(9) 0.0063(8) 0.0004(9)
C6 0.0176(9) 0.0283(11) 0.0228(10) -0.0032(9) 0.0002(8) -0.0008(9)
C7 0.0177(9) 0.0287(13) 0.0282(11) 0.0016(9) -0.0029(8) 0.0034(8)
C8 0.0298(12) 0.0316(12) 0.0243(11) 0.0073(9) -0.0043(9) -0.0029(10)
C9 0.0300(11) 0.0369(15) 0.0199(9) -0.0012(9) 0.0045(8) -0.0061(10)
C10 0.0251(11) 0.0276(12) 0.0213(10) -0.0045(9) 0.0047(8) -0.0041(9)
C11 0.0168(10) 0.0271(11) 0.0260(11) -0.0045(9) 0.0006(8) -0.0012(8)
C12 0.0220(9) 0.0212(12) 0.0264(10) -0.0001(8) 0.0060(8) 0.0021(8)
C13 0.0250(11) 0.0276(11) 0.0282(11) 0.0011(9) 0.0099(9) -0.0008(9)
C14 0.0254(11) 0.0337(12) 0.0395(13) -0.0022(10) 0.0096(10) -0.0029(10)
C15 0.0299(12) 0.0387(13) 0.0324(12) -0.0084(11) 0.0028(10) -0.0051(11)
C16 0.0358(13) 0.0469(16) 0.0246(11) -0.0034(10) 0.0055(9) -0.0039(11)
C17 0.0291(11) 0.0360(13) 0.0278(12) 0.0000(9) 0.0078(9) -0.0054(9)
C18 0.0211(10) 0.0212(10) 0.0239(10) 0.0004(8) 0.0062(8) 0.0010(8)
C19 0.0202(10) 0.0313(12) 0.0280(11) -0.0011(9) 0.0058(8) -0.0015(9)
C20 0.0292(12) 0.0399(14) 0.0269(12) -0.0022(10) 0.0072(10) -0.0016(10)
C21 0.0340(13) 0.0418(14) 0.0329(12) -0.0072(11) 0.0171(11) -0.0020(11)
C22 0.0243(12) 0.0395(13) 0.0377(13) -0.0023(11) 0.0112(10) 0.0063(10)
C23 0.0235(11) 0.0284(12) 0.0290(12) 0.0000(9) 0.0042(9) 0.0021(9)
C24 0.0277(10) 0.0256(11) 0.0368(11) -0.0001(11) 0.0113(9) -0.0018(10)
C25 0.0270(10) 0.0210(9) 0.0345(10) -0.0008(11) 0.0133(8) 0.0032(11)
C26 0.0303(12) 0.0317(12) 0.0336(12) 0.0007(10) 0.0131(10) -0.0021(10)
C27 0.0337(13) 0.0358(13) 0.0366(13) 0.0018(11) 0.0095(11) -0.0002(11)
C28 0.0528(16) 0.0524(18) 0.0418(14) 0.0037(12) 0.0278(13) -0.0039(13)
C29 0.0378(13) 0.0386(13) 0.0422(14) 0.0009(11) 0.0205(12) -0.0061(11)
O1W 0.0969(18) 0.0361(11) 0.0353(11) 0.0024(8) 0.0113(11) 0.0240(11)

loop_
_atom_type_symbol
_atom_type_description
_atom_type_scat_dispersion_real
_atom_type_scat_dispersion_imag
_atom_type_scat_source
C C 0.0033 0.0016 'International Tables Vol C Tables 4.2.6.8 and 6.1.1.4'
H H 0.0000 0.0000 'International Tables Vol C Tables 4.2.6.8 and 6.1.1.4'
N N 0.0061 0.0033 'International Tables Vol C Tables 4.2.6.8 and 6.1.1.4'
O O 0.0106 0.0060 'International Tables Vol C Tables 4.2.6.8 and 6.1.1.4'
P P 0.1023 0.0942 'International Tables Vol C Tables 4.2.6.8 and 6.1.1.4'
Fe Fe 0.3463 0.8444 'International Tables Vol C Tables 4.2.6.8 and 6.1.1.4'

loop_
_geom_angle_atom_site_label_1
_geom_angle_atom_site_label_2
_geom_angle_atom_site_label_3
_geom_angle
_geom_angle_site_symmetry_1
_geom_angle_site_symmetry_3
_geom_angle_publ_flag
C1 Fe C5 41.41(9) . . ?
C1 Fe C6 166.80(9) . . ?
C5 Fe C6 127.69(9) . . ?
C1 Fe C10 150.92(8) . . ?
C5 Fe C10 166.80(8) . . ?
C6 Fe C10 41.00(8) . . ?
C1 Fe C7 128.11(9) . . ?
C5 Fe C7 106.77(9) . . ?
C6 Fe C7 41.16(9) . . ?
C10 Fe C7 68.86(9) . . ?
C1 Fe C4 68.96(9) . . ?
C5 Fe C4 40.46(9) . . ?
C6 Fe C4 107.21(9) . . ?
C10 Fe C4 129.18(9) . . ?
C7 Fe C4 116.37(9) . . ?
C1 Fe C8 107.91(9) . . ?
C5 Fe C8 117.00(9) . . ?
C6 Fe C8 68.63(9) . . ?
C10 Fe C8 68.35(10) . . ?
C7 Fe C8 40.51(9) . . ?
C4 Fe C8 149.72(10) . . ?
C1 Fe C2 41.16(9) . . ?
C5 Fe C2 68.84(9) . . ?
C6 Fe C2 150.51(9) . . ?
C10 Fe C2 117.98(9) . . ?
C7 Fe C2 167.70(9) . . ?
C4 Fe C2 68.30(8) . . ?
C8 Fe C2 130.16(9) . . ?
C1 Fe C9 117.71(9) . . ?
C5 Fe C9 150.88(9) . . ?
C6 Fe C9 68.54(9) . . ?
C10 Fe C9 40.49(9) . . ?
C7 Fe C9 68.35(9) . . ?
C4 Fe C9 168.06(10) . . ?
C8 Fe C9 40.51(10) . . ?
C2 Fe C9 109.52(9) . . ?
C1 Fe C3 68.92(9) . . ?
C5 Fe C3 68.56(9) . . ?
C6 Fe C3 117.02(9) . . ?
C10 Fe C3 108.63(9) . . ?
C7 Fe C3 150.13(9) . . ?
C4 Fe C3 40.79(9) . . ?
C8 Fe C3 168.39(10) . . ?
C2 Fe C3 40.33(9) . . ?
C9 Fe C3 130.10(9) . . ?
O1P P C1 112.69(9) . . ?
O1P P C18 111.66(9) . . ?
C1 P C18 107.53(10) . . ?
O1P P C12 111.51(9) . . ?
C1 P C12 105.59(9) . . ?
C18 P C12 107.51(10) . . ?
C11 N1 C24 120.50(19) . . ?
C11 N1 H1N 117.9 . . ?
C24 N1 H1N 119.1 . . ?
C28 N2 C27 116.5(2) . . ?
C2 C1 C5 107.08(18) . . ?
C2 C1 P 127.97(16) . . ?
C5 C1 P 124.94(16) . . ?
C2 C1 Fe 70.17(11) . . ?
C5 C1 Fe 69.53(12) . . ?
P C1 Fe 124.94(11) . . ?
C3 C2 C1 108.46(18) . . ?
C3 C2 Fe 70.07(11) . . ?
C1 C2 Fe 68.67(11) . . ?
C3 C2 H2 125.8 . . ?
C1 C2 H2 125.8 . . ?
Fe C2 H2 127.1 . . ?
C2 C3 C4 107.89(19) . . ?
C2 C3 Fe 69.60(11) . . ?
C4 C3 Fe 69.33(12) . . ?
C2 C3 H3 126.1 . . ?
C4 C3 H3 126.1 . . ?
Fe C3 H3 126.6 . . ?
C5 C4 C3 108.34(19) . . ?
C5 C4 Fe 69.29(12) . . ?
C3 C4 Fe 69.88(12) . . ?
C5 C4 H4 125.8 . . ?
C3 C4 H4 125.8 . . ?
Fe C4 H4 126.6 . . ?
C4 C5 C1 108.22(19) . . ?
C4 C5 Fe 70.25(12) . . ?
C1 C5 Fe 69.05(12) . . ?
C4 C5 H5 125.9 . . ?
C1 C5 H5 125.9 . . ?
Fe C5 H5 126.4 . . ?
C10 C6 C7 107.5(2) . . ?
C10 C6 C11 129.1(2) . . ?
C7 C6 C11 123.4(2) . . ?
C10 C6 Fe 69.59(12) . . ?
C7 C6 Fe 69.65(12) . . ?
C11 C6 Fe 124.85(14) . . ?
C8 C7 C6 107.7(2) . . ?
C8 C7 Fe 69.89(12) . . ?
C6 C7 Fe 69.19(11) . . ?
C8 C7 H7 126.1 . . ?
C6 C7 H7 126.1 . . ?
Fe C7 H7 126.4 . . ?
C7 C8 C9 108.4(2) . . ?
C7 C8 Fe 69.61(12) . . ?
C9 C8 Fe 69.91(13) . . ?
C7 C8 H8 125.8 . . ?
C9 C8 H8 125.8 . . ?
Fe C8 H8 126.3 . . ?
C10 C9 C8 108.2(2) . . ?
C10 C9 Fe 69.31(12) . . ?
C8 C9 Fe 69.58(13) . . ?
C10 C9 H9 125.9 . . ?
C8 C9 H9 125.9 . . ?
Fe C9 H9 126.8 . . ?
C9 C10 C6 108.1(2) . . ?
C9 C10 Fe 70.20(12) . . ?
C6 C10 Fe 69.40(12) . . ?
C9 C10 H10 125.9 . . ?
C6 C10 H10 125.9 . . ?
Fe C10 H10 126.0 . . ?
O C11 N1 121.5(2) . . ?
O C11 C6 121.1(2) . . ?
N1 C11 C6 117.34(19) . . ?
C17 C12 C13 118.8(2) . . ?
C17 C12 P 119.48(16) . . ?
C13 C12 P 121.35(17) . . ?
C14 C13 C12 120.5(2) . . ?
C14 C13 H13 119.7 . . ?
C12 C13 H13 119.7 . . ?
C15 C14 C13 120.0(2) . . ?
C15 C14 H14 120.0 . . ?
C13 C14 H14 120.0 . . ?
C16 C15 C14 120.0(2) . . ?
C16 C15 H15 120.0 . . ?
C14 C15 H15 120.0 . . ?
C15 C16 C17 120.4(2) . . ?
C15 C16 H16 119.8 . . ?
C17 C16 H16 119.8 . . ?
C16 C17 C12 120.3(2) . . ?
C16 C17 H17 119.9 . . ?
C12 C17 H17 119.9 . . ?
C19 C18 C23 119.9(2) . . ?
C19 C18 P 118.19(16) . . ?
C23 C18 P 121.90(16) . . ?
C20 C19 C18 120.4(2) . . ?
C20 C19 H19 119.8 . . ?
C18 C19 H19 119.8 . . ?
C19 C20 C21 119.6(2) . . ?
C19 C20 H20 120.2 . . ?
C21 C20 H20 120.2 . . ?
C22 C21 C20 120.1(2) . . ?
C22 C21 H21 120.0 . . ?
C20 C21 H21 120.0 . . ?
C21 C22 C23 121.2(2) . . ?
C21 C22 H22 119.4 . . ?
C23 C22 H22 119.4 . . ?
C22 C23 C18 118.8(2) . . ?
C22 C23 H23 120.6 . . ?
C18 C23 H23 120.6 . . ?
N1 C24 C25 113.82(19) . . ?
N1 C24 H24A 108.8 . . ?
C25 C24 H24A 108.8 . . ?
N1 C24 H24B 108.8 . . ?
C25 C24 H24B 108.8 . . ?
H24A C24 H24B 107.7 . . ?
C26 C25 C29 116.8(2) . . ?
C26 C25 C24 122.38(19) . . ?
C29 C25 C24 120.8(2) . . ?
C27 C26 C25 120.1(2) . . ?
C27 C26 H26 119.9 . . ?
C25 C26 H26 119.9 . . ?
N2 C27 C26 123.2(2) . . ?
N2 C27 H27 118.4 . . ?
C26 C27 H27 118.4 . . ?
N2 C28 C29 124.2(2) . . ?
N2 C28 H28 117.9 . . ?
C29 C28 H28 117.9 . . ?
C28 C29 C25 119.1(2) . . ?
C28 C29 H29 120.5 . . ?
C25 C29 H29 120.5 . . ?
H1W O1W H2W 99.2 . . ?

loop_
_geom_bond_atom_site_label_1
_geom_bond_atom_site_label_2
_geom_bond_distance
_geom_bond_site_symmetry_2
_geom_bond_publ_flag
Fe C1 2.031(2) . ?
Fe C5 2.037(2) . ?
Fe C6 2.041(2) . ?
Fe C10 2.043(2) . ?
Fe C7 2.047(2) . ?
Fe C4 2.050(2) . ?
Fe C8 2.051(2) . ?
Fe C2 2.0508(19) . ?
Fe C9 2.055(2) . ?
Fe C3 2.057(2) . ?
P O1P 1.4914(15) . ?
P C1 1.787(2) . ?
P C18 1.799(2) . ?
P C12 1.811(2) . ?
N1 C11 1.333(3) . ?
N1 C24 1.443(3) . ?
N1 H1N 0.8841 . ?
N2 C28 1.332(4) . ?
N2 C27 1.340(3) . ?
O C11 1.243(3) . ?
C1 C2 1.435(3) . ?
C1 C5 1.438(3) . ?
C2 C3 1.416(3) . ?
C2 H2 0.9300 . ?
C3 C4 1.431(3) . ?
C3 H3 0.9300 . ?
C4 C5 1.413(3) . ?
C4 H4 0.9300 . ?
C5 H5 0.9300 . ?
C6 C10 1.430(3) . ?
C6 C7 1.437(3) . ?
C6 C11 1.480(3) . ?
C7 C8 1.418(3) . ?
C7 H7 0.9300 . ?
C8 C9 1.421(3) . ?
C8 H8 0.9300 . ?
C9 C10 1.418(3) . ?
C9 H9 0.9300 . ?
C10 H10 0.9300 . ?
C12 C17 1.392(3) . ?
C12 C13 1.399(3) . ?
C13 C14 1.386(3) . ?
C13 H13 0.9300 . ?
C14 C15 1.385(3) . ?
C14 H14 0.9300 . ?
C15 C16 1.378(4) . ?
C15 H15 0.9300 . ?
C16 C17 1.390(3) . ?
C16 H16 0.9300 . ?
C17 H17 0.9300 . ?
C18 C19 1.387(3) . ?
C18 C23 1.399(3) . ?
C19 C20 1.386(3) . ?
C19 H19 0.9300 . ?
C20 C21 1.387(3) . ?
C20 H20 0.9300 . ?
C21 C22 1.374(4) . ?
C21 H21 0.9300 . ?
C22 C23 1.387(3) . ?
C22 H22 0.9300 . ?
C23 H23 0.9300 . ?
C24 C25 1.514(3) . ?
C24 H24A 0.9700 . ?
C24 H24B 0.9700 . ?
C25 C26 1.387(3) . ?
C25 C29 1.393(3) . ?
C26 C27 1.381(3) . ?
C26 H26 0.9300 . ?
C27 H27 0.9300 . ?
C28 C29 1.384(4) . ?
C28 H28 0.9300 . ?
C29 H29 0.9300 . ?
O1W H1W 0.9044 . ?
O1W H2W 0.9592 . ?
